data_4020702
loop_
_publ_author_name
'Bingfeng Shi'
'Pingping Tang'
'Xiaoyi Hu'
'Jun O. Liu'
'Biao Yu'

_publ_section_title
;
 OSW Saponins: Facile Synthesis toward a New Type
 of Structures with Potent Antitumor Activities
;
_journal_name_full 'Journal of Organic Chemistry'
_journal_page_first 10354
_journal_page_last 10367
_journal_paper_doi 10.1021/jo051536b
_journal_volume 70
_journal_year 2005
_chemical_absolute_configuration ad
_chemical_formula_sum 'C30 H50 O5 Si'
_chemical_formula_weight 518.79
_space_group_IT_number 5
_symmetry_cell_setting monoclinic
_symmetry_space_group_name_Hall 'C 2y'
_symmetry_space_group_name_H-M 'C 1 2 1'
_cell_angle_alpha 90.00
_cell_angle_beta 127.911(4)
_cell_angle_gamma 90.00
_cell_formula_units_Z 4
_cell_length_a 28.197(7)
_cell_length_b 6.3152(17)
_cell_length_c 22.247(6)
_cell_measurement_temperature 293(2)
_cell_volume 3125.5(14)
_diffrn_ambient_temperature 293(2)
_exptl_crystal_density_diffrn 1.103
_cod_depositor_comments
;
The following automatic conversions were performed:

'_symmetry_cell_setting' tag value 'Monoclinc' was replaced with
'monoclinic' value.

Automatic conversion script
Id: cif_fix_values 1646 2011-03-28 12:23:43Z adriana 
;
_cod_original_sg_symbol_H-M 'C 2'
_cod_database_code 4020702

loop_
_symmetry_equiv_pos_as_xyz
'x, y, z'
'-x, y, -z'
'x+1/2, y+1/2, z'
'-x+1/2, y+1/2, -z'

loop_
_atom_site_label
_atom_site_type_symbol
_atom_site_fract_x
_atom_site_fract_y
_atom_site_fract_z
_atom_site_U_iso_or_equiv
_atom_site_adp_type
_atom_site_occupancy
_atom_site_symmetry_multiplicity
_atom_site_calc_flag
_atom_site_refinement_flags
_atom_site_disorder_assembly
_atom_site_disorder_group
Si Si 1.08771(15) 1.1322(7) 1.2774(2) 0.1265(15) Uani 1 1 d D . .
O1 O 1.0499(3) 1.0123(11) 1.1957(4) 0.097(2) Uani 1 1 d . . .
O2 O 0.5775(3) 0.3582(14) 0.7437(4) 0.122(3) Uani 1 1 d . . .
O3 O 0.6007(3) 0.8346(11) 0.7629(3) 0.086(2) Uani 1 1 d . . .
H50 H 0.5998 0.9529 0.7470 0.129 Uiso 1 1 calc R . .
O4 O 0.5788(4) 1.0516(16) 0.6329(5) 0.140(4) Uani 1 1 d . . .
O5 O 0.6064(4) 0.8562(16) 0.5764(4) 0.139(4) Uani 1 1 d . . .
C1 C 0.9020(4) 1.0806(16) 1.0009(5) 0.076(3) Uani 1 1 d . . .
H2 H 0.8911 1.1519 0.9553 0.091 Uiso 1 1 calc R . .
H1 H 0.8809 1.1512 1.0169 0.091 Uiso 1 1 calc R . .
C2 C 0.9698(4) 1.1099(16) 1.0636(5) 0.085(3) Uani 1 1 d . . .
H3 H 0.9798 1.2593 1.0728 0.101 Uiso 1 1 calc R . .
H4 H 0.9922 1.0447 1.0486 0.101 Uiso 1 1 calc R . .
C3 C 0.9852(4) 1.003(2) 1.1357(6) 0.081(3) Uani 1 1 d D . .
C4 C 0.9670(5) 0.7712(16) 1.1215(6) 0.079(3) Uani 1 1 d . . .
H7 H 0.9922 0.6950 1.1128 0.094 Uiso 1 1 calc R . .
H6 H 0.9742 0.7123 1.1668 0.094 Uiso 1 1 calc R . .
C5 C 0.9032(4) 0.7383(15) 1.0556(5) 0.063(3) Uani 1 1 d . . .
C6 C 0.8674(4) 0.6169(15) 1.0621(5) 0.066(3) Uani 1 1 d . . .
H8 H 0.8842 0.5570 1.1095 0.079 Uiso 1 1 calc R . .
C7 C 0.8019(4) 0.5700(13) 0.9985(5) 0.064(3) Uani 1 1 d . . .
H9 H 0.7771 0.6456 1.0080 0.077 Uiso 1 1 calc R . .
H10 H 0.7947 0.4197 0.9982 0.077 Uiso 1 1 calc R . .
C8 C 0.7834(4) 0.6341(16) 0.9204(5) 0.056(2) Uani 1 1 d D . .
C9 C 0.8100(4) 0.8468(15) 0.9247(5) 0.055(2) Uani 1 1 d D . .
C10 C 0.8790(4) 0.8475(16) 0.9794(5) 0.061(3) Uani 1 1 d . . .
C11 C 0.7845(4) 0.9311(14) 0.8454(5) 0.072(3) Uani 1 1 d . . .
H13 H 0.7973 1.0770 0.8508 0.087 Uiso 1 1 calc R . .
H14 H 0.8022 0.8507 0.8266 0.087 Uiso 1 1 calc R . .
C12 C 0.7160(4) 0.9233(14) 0.7851(5) 0.065(3) Uani 1 1 d . . .
H15 H 0.6979 1.0298 0.7967 0.078 Uiso 1 1 calc R . .
H16 H 0.7054 0.9560 0.7356 0.078 Uiso 1 1 calc R . .
C13 C 0.6911(4) 0.7063(14) 0.7822(5) 0.054(3) Uani 1 1 d . . .
C14 C 0.7153(4) 0.6447(14) 0.8631(5) 0.052(2) Uani 1 1 d D . .
C15 C 0.6780(4) 0.4519(15) 0.8526(5) 0.070(3) Uani 1 1 d . . .
H19 H 0.6714 0.4492 0.8905 0.084 Uiso 1 1 calc R . .
H18 H 0.6973 0.3210 0.8555 0.084 Uiso 1 1 calc R . .
C16 C 0.6186(5) 0.4867(18) 0.7719(6) 0.080(3) Uani 1 1 d . . .
C17 C 0.6218(4) 0.6863(16) 0.7364(5) 0.065(3) Uani 1 1 d . . .
C18 C 0.7106(4) 0.5411(14) 0.7499(5) 0.080(3) Uani 1 1 d . . .
H21 H 0.6967 0.5846 0.7001 0.119 Uiso 1 1 calc R . .
H22 H 0.6936 0.4057 0.7464 0.119 Uiso 1 1 calc R . .
H20 H 0.7537 0.5305 0.7830 0.119 Uiso 1 1 calc R . .
C19 C 0.9063(4) 0.7356(15) 0.9469(5) 0.087(4) Uani 1 1 d . . .
H23 H 0.9493 0.7408 0.9831 0.130 Uiso 1 1 calc R . .
H24 H 0.8935 0.8045 0.9006 0.130 Uiso 1 1 calc R . .
H25 H 0.8933 0.5907 0.9362 0.130 Uiso 1 1 calc R . .
C20 C 0.5813(5) 0.677(2) 0.6491(6) 0.089(3) Uani 1 1 d D . .
C21 C 0.5137(4) 0.652(2) 0.6102(5) 0.116(5) Uani 1 1 d . . .
H27 H 0.4993 0.7778 0.6185 0.124 Uiso 1 1 calc R . .
H29 H 0.5077 0.5322 0.6312 0.124 Uiso 1 1 calc R . .
H28 H 0.4921 0.6317 0.5564 0.124 Uiso 1 1 calc R . .
C22 C 0.5904(6) 0.883(3) 0.6198(7) 0.104(4) Uani 1 1 d . . .
C23 C 0.6086(7) 1.071(3) 0.5424(9) 0.121(6) Uiso 0.70 1 d P . .
H31 H 0.5690 1.1339 0.5069 0.126 Uiso 1 1 calc R . .
H30 H 0.6356 1.1730 0.5818 0.126 Uiso 1 1 calc R . .
C24 C 0.6311(8) 0.993(3) 0.5053(10) 0.127(9) Uiso 0.60 1 d P . .
H32 H 0.6538 0.8659 0.5304 0.135 Uiso 1 1 calc R . .
H33 H 0.6567 1.0968 0.5070 0.135 Uiso 1 1 calc R . .
H34 H 0.5983 0.9610 0.4532 0.135 Uiso 1 1 calc R . .
C25 C 1.0472(4) 1.3445(17) 1.2814(6) 0.107(4) Uani 1 1 d . . .
H36 H 1.0388 1.4531 1.2459 0.120 Uiso 1 1 calc R . .
H35 H 1.0710 1.4025 1.3319 0.120 Uiso 1 1 calc R . .
H37 H 1.0101 1.2913 1.2686 0.120 Uiso 1 1 calc R . .
C26 C 1.1016(6) 0.939(2) 1.3491(8) 0.126(6) Uiso 0.70 1 d PD . .
H40 H 1.0661 0.8564 1.3280 0.129 Uiso 1 1 calc R . .
H38 H 1.1118 1.0137 1.3933 0.129 Uiso 1 1 calc R . .
H39 H 1.1342 0.8478 1.3633 0.129 Uiso 1 1 calc R . .
C27 C 1.1595(8) 1.195(3) 1.3050(9) 0.129(7) Uiso 1 1 d D . .
C28 C 1.1904(5) 0.978(2) 1.3082(7) 0.126(6) Uani 1 1 d D . .
H43 H 1.2271 1.0095 1.3158 0.124 Uiso 1 1 calc R . .
H41 H 1.1636 0.9032 1.2611 0.124 Uiso 1 1 calc R . .
H42 H 1.1990 0.8929 1.3495 0.124 Uiso 1 1 calc R . .
C29 C 1.2017(5) 1.277(2) 1.3905(6) 0.125(6) Uani 1 1 d D . .
H44 H 1.2030 1.1737 1.4231 0.128 Uiso 1 1 calc R . .
H46 H 1.1862 1.4079 1.3939 0.128 Uiso 1 1 calc R . .
H45 H 1.2416 1.2996 1.4062 0.128 Uiso 1 1 calc R . .
C30 C 1.1429(6) 1.353(3) 1.2377(8) 0.103(6) Uiso 0.60 1 d PD . .
H47 H 1.1784 1.4273 1.2528 0.124 Uiso 1 1 calc R . .
H48 H 1.1131 1.4523 1.2277 0.124 Uiso 1 1 calc R . .
H49 H 1.1274 1.2724 1.1924 0.124 Uiso 1 1 calc R . .
H5 H 0.969(4) 1.057(14) 1.160(5) 0.124 Uiso 1 1 d D . .
H11 H 0.801(4) 0.535(12) 0.907(5) 0.124 Uiso 1 1 d D . .
H12 H 0.794(4) 0.958(10) 0.937(5) 0.124 Uiso 1 1 d D . .
H17 H 0.708(4) 0.782(7) 0.875(5) 0.124 Uiso 1 1 d D . .
H26 H 0.601(4) 0.545(9) 0.656(6) 0.124 Uiso 1 1 d D . .

loop_
_atom_site_aniso_label
_atom_site_aniso_U_11
_atom_site_aniso_U_22
_atom_site_aniso_U_33
_atom_site_aniso_U_23
_atom_site_aniso_U_13
_atom_site_aniso_U_12
Si 0.080(2) 0.125(3) 0.113(3) -0.049(3) 0.029(2) 0.007(3)
O1 0.076(5) 0.122(6) 0.079(5) -0.022(5) 0.040(5) 0.004(5)
O2 0.106(6) 0.149(8) 0.068(5) -0.008(5) 0.032(5) -0.053(6)
O3 0.079(5) 0.118(6) 0.070(5) 0.017(4) 0.049(4) 0.026(5)
O4 0.166(9) 0.151(10) 0.123(8) 0.057(7) 0.099(7) 0.062(8)
O5 0.144(8) 0.193(10) 0.073(6) -0.035(6) 0.064(6) -0.032(7)
C1 0.065(7) 0.089(9) 0.051(7) 0.007(6) 0.024(6) -0.018(6)
C2 0.083(8) 0.079(8) 0.070(8) 0.011(7) 0.036(7) -0.004(7)
C3 0.032(6) 0.119(11) 0.072(9) -0.019(8) 0.022(6) -0.001(7)
C4 0.081(8) 0.076(8) 0.069(8) 0.001(6) 0.042(7) 0.007(7)
C5 0.063(7) 0.067(7) 0.053(7) -0.012(6) 0.033(6) -0.006(6)
C6 0.075(7) 0.062(7) 0.068(7) 0.012(6) 0.048(7) 0.006(7)
C7 0.065(7) 0.053(7) 0.067(7) 0.013(5) 0.037(6) 0.011(5)
C8 0.057(6) 0.058(7) 0.052(6) 0.004(6) 0.033(6) 0.004(6)
C9 0.066(7) 0.053(7) 0.054(7) 0.003(6) 0.041(6) -0.003(6)
C10 0.057(7) 0.067(7) 0.052(7) 0.001(6) 0.030(6) 0.005(6)
C11 0.083(7) 0.060(7) 0.066(8) 0.013(6) 0.042(7) 0.007(6)
C12 0.077(7) 0.067(8) 0.057(7) 0.004(6) 0.045(7) 0.012(6)
C13 0.068(7) 0.067(8) 0.041(6) 0.004(5) 0.041(6) 0.003(6)
C14 0.060(6) 0.038(6) 0.062(7) 0.002(6) 0.040(6) 0.011(6)
C15 0.070(7) 0.079(7) 0.075(8) 0.007(6) 0.052(7) -0.014(6)
C16 0.074(8) 0.090(9) 0.060(8) -0.012(7) 0.033(7) -0.035(7)
C17 0.075(7) 0.079(8) 0.050(7) 0.011(6) 0.044(6) 0.026(7)
C18 0.093(8) 0.088(8) 0.067(7) -0.003(6) 0.054(7) 0.014(6)
C19 0.067(7) 0.116(9) 0.087(8) -0.006(7) 0.053(7) 0.000(6)
C20 0.068(8) 0.120(12) 0.055(8) 0.007(8) 0.026(7) -0.008(8)
C21 0.058(7) 0.252(16) 0.078(8) 0.022(11) 0.032(7) -0.007(10)
C22 0.090(10) 0.104(12) 0.074(10) -0.020(10) 0.029(8) 0.005(10)
C25 0.105(9) 0.093(8) 0.136(10) -0.024(8) 0.081(9) 0.007(7)
C28 0.080(9) 0.214(16) 0.162(13) -0.087(12) 0.039(9) -0.016(10)
C29 0.107(10) 0.225(16) 0.118(11) -0.107(12) 0.046(9) -0.050(11)

loop_
_geom_bond_atom_site_label_1
_geom_bond_atom_site_label_2
_geom_bond_distance
_geom_bond_site_symmetry_2
_geom_bond_publ_flag
Si O1 1.623(7) . ?
Si C27 1.760(17) . ?
Si C25 1.800(9) . ?
Si C26 1.848(12) . ?
O1 C3 1.457(10) . ?
O2 C16 1.227(10) . ?
O3 C17 1.419(9) . ?
O3 H50 0.8200 . ?
O4 C22 1.202(13) . ?
O5 C22 1.301(13) . ?
O5 C23 1.576(16) . ?
C1 C2 1.535(11) . ?
C1 C10 1.561(12) . ?
C1 H2 0.9700 . ?
C1 H1 0.9700 . ?
C2 C3 1.536(12) . ?
C2 H3 0.9700 . ?
C2 H4 0.9700 . ?
C3 C4 1.519(13) . ?
C3 H5 0.97(2) . ?
C4 C5 1.480(11) . ?
C4 H7 0.9700 . ?
C4 H6 0.9700 . ?
C5 C6 1.344(10) . ?
C5 C10 1.549(11) . ?
C6 C7 1.513(10) . ?
C6 H8 0.9300 . ?
C7 C8 1.530(10) . ?
C7 H9 0.9700 . ?
C7 H10 0.9700 . ?
C8 C9 1.512(12) . ?
C8 C14 1.520(11) . ?
C8 H11 0.96(2) . ?
C9 C10 1.535(11) . ?
C9 C11 1.534(11) . ?
C9 H12 0.96(2) . ?
C10 C19 1.516(10) . ?
C11 C12 1.532(10) . ?
C11 H13 0.9700 . ?
C11 H14 0.9700 . ?
C12 C13 1.523(11) . ?
C12 H15 0.9700 . ?
C12 H16 0.9700 . ?
C13 C14 1.531(10) . ?
C13 C18 1.549(10) . ?
C13 C17 1.555(12) . ?
C14 C15 1.530(11) . ?
C14 H17 0.97(2) . ?
C15 C16 1.542(12) . ?
C15 H19 0.9700 . ?
C15 H18 0.9700 . ?
C16 C17 1.520(13) . ?
C17 C20 1.533(12) . ?
C18 H21 0.9600 . ?
C18 H22 0.9600 . ?
C18 H20 0.9600 . ?
C19 H23 0.9600 . ?
C19 H24 0.9600 . ?
C19 H25 0.9600 . ?
C20 C21 1.541(13) . ?
C20 C22 1.549(17) . ?
C20 H26 0.96(2) . ?
C21 H27 0.9600 . ?
C21 H29 0.9600 . ?
C21 H28 0.9600 . ?
C23 C24 1.406(17) . ?
C23 H31 0.9700 . ?
C23 H30 0.9700 . ?
C24 H32 0.9600 . ?
C24 H33 0.9600 . ?
C24 H34 0.9600 . ?
C25 H36 0.9600 . ?
C25 H35 0.9600 . ?
C25 H37 0.9600 . ?
C26 H40 0.9600 . ?
C26 H38 0.9600 . ?
C26 H39 0.9600 . ?
C27 C29 1.589(14) . ?
C27 C28 1.598(15) . ?
C27 C30 1.613(14) . ?
C28 H43 0.9600 . ?
C28 H41 0.9600 . ?
C28 H42 0.9600 . ?
C29 H44 0.9600 . ?
C29 H46 0.9600 . ?
C29 H45 0.9600 . ?
C30 H47 0.9600 . ?
C30 H48 0.9600 . ?
C30 H49 0.9600 . ?
